data_4074356
loop_
_publ_author_name
'Shaw-Taberlet, Jennifer A.'
'Sinbandhit, Sourisak'
'Roisnel, Thierry'
'Hamon, Jean-Ren\'e'
'Lapinte, Claude'

_publ_section_title
;
 Stereoelectronic Effects of the Arenophile (\h5-Cp*)Ru+in Electron-Rich
 \s-Arylacetylide Iron Complexes Including Redox-Driven Haptotropic
 Rearrangement:&#x00A0; An Approach toward Readable Binary Molecular
 Memory Components
;
_journal_issue 22
_journal_name_full Organometallics
_journal_page_first 5311
_journal_paper_doi 10.1021/om060575q
_journal_volume 25
_journal_year 2006
_chemical_compound_source 'synthesis as described'
_chemical_formula_moiety 'C48 H46 Fe1 P2'
_chemical_formula_sum 'C48 H46 Fe P2'
_chemical_formula_weight 740.64
_chemical_name_systematic
;
 ?
;
_space_group_IT_number 2
_symmetry_cell_setting triclinic
_symmetry_Int_Tables_number 2
_symmetry_space_group_name_Hall '-P 1'
_symmetry_space_group_name_H-M 'P -1'
_atom_sites_solution_hydrogens geom
_atom_sites_solution_primary direct
_atom_sites_solution_secondary difmap
_audit_conform_dict_location ftp://ftp.iucr.org/pub/cif_core.dic
_audit_conform_dict_name cif_core.dic
_audit_conform_dict_version 2.3
_audit_creation_date 2005-09-14T09:05:58-00:00
_audit_creation_method 'WinGX routine CIF_UPDATE'
_cell_angle_alpha 91.627(2)
_cell_angle_beta 100.166(3)
_cell_angle_gamma 103.780(2)
_cell_formula_units_Z 2
_cell_length_a 8.5490(4)
_cell_length_b 11.9143(6)
_cell_length_c 19.4745(9)
_cell_measurement_reflns_used 0
_cell_measurement_temperature 100(2)
_cell_measurement_theta_max 27.57
_cell_measurement_theta_min 1.07
_cell_measurement_wavelength 0.71073
_cell_volume 1891.09(16)
_computing_cell_refinement 'Bruker SMART'
_computing_data_collection 'Bruker SMART'
_computing_data_reduction 'Bruker SAINT'
_computing_molecular_graphics 'Ortep-3 for Windows (Farrugia, 1997)'
_computing_publication_material 'WinGX publication routines (Farrugia, 1999)'
_computing_structure_refinement 'SHELXL-97 (Sheldrick, 1997)'
_computing_structure_solution 'SIR97 (Altomare al, 1999)'
_diffrn_ambient_temperature 100(2)
_diffrn_measured_fraction_theta_full 0.97
_diffrn_measured_fraction_theta_max 0.97
_diffrn_radiation_monochromator graphite
_diffrn_radiation_probe x-ray
_diffrn_radiation_type MoK\a
_diffrn_radiation_wavelength 0.71073
_diffrn_reflns_av_R_equivalents 0.0304
_diffrn_reflns_av_unetI/netI 0.0333
_diffrn_reflns_limit_h_max 11
_diffrn_reflns_limit_h_min -11
_diffrn_reflns_limit_k_max 15
_diffrn_reflns_limit_k_min -15
_diffrn_reflns_limit_l_max 25
_diffrn_reflns_limit_l_min -21
_diffrn_reflns_number 29196
_diffrn_reflns_theta_full 27.57
_diffrn_reflns_theta_max 27.57
_diffrn_reflns_theta_min 1.07
_exptl_absorpt_coefficient_mu 0.517
_exptl_absorpt_correction_T_max 0.950
_exptl_absorpt_correction_T_min 0.856
_exptl_absorpt_correction_type multi-scan
_exptl_absorpt_process_details
;
  [Sheldrick, G.M. (2002). SADABS Bruker AXS Inc., Madison, Wisconsin, USA]
;
_exptl_crystal_colour orange
_exptl_crystal_density_diffrn 1.301
_exptl_crystal_density_method 'not measured'
_exptl_crystal_description prism
_exptl_crystal_F_000 780
_exptl_crystal_size_max 0.3
_exptl_crystal_size_mid 0.25
_exptl_crystal_size_min 0.1
_refine_diff_density_max 1.015
_refine_diff_density_min -0.465
_refine_diff_density_rms 0.132
_refine_ls_extinction_coef 0.0140(11)
_refine_ls_extinction_expression Fc^*^=kFc[1+0.001xFc^2^\l^3^/sin(2\q)]^-1/4^
_refine_ls_extinction_method SHELXL
_refine_ls_goodness_of_fit_ref 1.117
_refine_ls_hydrogen_treatment mixed
_refine_ls_matrix_type full
_refine_ls_number_parameters 461
_refine_ls_number_reflns 8489
_refine_ls_number_restraints 0
_refine_ls_restrained_S_all 1.117
_refine_ls_R_factor_all 0.0612
_refine_ls_R_factor_gt 0.0426
_refine_ls_shift/su_max 0.001
_refine_ls_shift/su_mean 0
_refine_ls_structure_factor_coef Fsqd
_refine_ls_weighting_details 'calc w=1/[\s^2^(Fo^2^)+(0.0588P)^2^+1.5575P] where P=(Fo^2^+2Fc^2^)/3'
_refine_ls_weighting_scheme calc
_refine_ls_wR_factor_gt 0.1062
_refine_ls_wR_factor_ref 0.1201
_reflns_number_gt 6842
_reflns_number_total 8489
_reflns_threshold_expression >2sigma(I)
_cod_data_source_file om060575qsi20060629_105619.cif
_cod_data_source_block js3_36c
_cod_database_code 4074356

loop_
_symmetry_equiv_pos_as_xyz
'x, y, z'
'-x, -y, -z'

loop_
_atom_site_label
_atom_site_type_symbol
_atom_site_fract_x
_atom_site_fract_y
_atom_site_fract_z
_atom_site_U_iso_or_equiv
_atom_site_adp_type
_atom_site_occupancy
_atom_site_symmetry_multiplicity
_atom_site_calc_flag
_atom_site_refinement_flags
C1 C 0.5998(3) 0.1543(2) 0.19967(13) 0.0198(5) Uani 1 1 d .
H1A H 0.542 0.2167 0.1904 0.024 Uiso 1 1 calc R
H1B H 0.5531 0.0921 0.1617 0.024 Uiso 1 1 calc R
C2 C 0.5717(3) 0.1063(2) 0.26919(13) 0.0252(5) Uani 1 1 d .
H2A H 0.5015 0.0263 0.2603 0.03 Uiso 1 1 calc R
H2B H 0.5121 0.1538 0.292 0.03 Uiso 1 1 calc R
C3 C 0.8321(3) 0.20184(19) 0.10651(12) 0.0163(4) Uani 1 1 d .
C4 C 0.9403(3) 0.2877(2) 0.07884(13) 0.0203(5) Uani 1 1 d .
H4 H 1.0028 0.3545 0.1078 0.024 Uiso 1 1 calc R
C5 C 0.9578(3) 0.2768(2) 0.00953(13) 0.0244(5) Uani 1 1 d .
H5 H 1.033 0.3355 -0.0084 0.029 Uiso 1 1 calc R
C6 C 0.8658(3) 0.1806(2) -0.03345(13) 0.0267(5) Uani 1 1 d .
H6 H 0.8765 0.1736 -0.081 0.032 Uiso 1 1 calc R
C7 C 0.7591(3) 0.0954(2) -0.00696(14) 0.0276(6) Uani 1 1 d .
H7 H 0.696 0.0294 -0.0364 0.033 Uiso 1 1 calc R
C8 C 0.7423(3) 0.1048(2) 0.06244(13) 0.0224(5) Uani 1 1 d .
H8 H 0.669 0.0445 0.0801 0.027 Uiso 1 1 calc R
C9 C 0.8359(3) 0.36825(19) 0.21443(12) 0.0168(4) Uani 1 1 d .
C10 C 0.9262(3) 0.4307(2) 0.27540(13) 0.0193(5) Uani 1 1 d .
H10 H 0.989 0.3947 0.309 0.023 Uiso 1 1 calc R
C11 C 0.9253(3) 0.5466(2) 0.28783(14) 0.0269(6) Uani 1 1 d .
H11 H 0.9876 0.5889 0.3299 0.032 Uiso 1 1 calc R
C12 C 0.8348(3) 0.6004(2) 0.23946(15) 0.0293(6) Uani 1 1 d .
H12 H 0.8351 0.6793 0.248 0.035 Uiso 1 1 calc R
C13 C 0.7438(3) 0.5384(2) 0.17850(15) 0.0297(6) Uani 1 1 d .
H13 H 0.6809 0.5747 0.1451 0.036 Uiso 1 1 calc R
C14 C 0.7441(3) 0.4234(2) 0.16588(13) 0.0240(5) Uani 1 1 d .
H14 H 0.6812 0.3816 0.1238 0.029 Uiso 1 1 calc R
C15 C 0.7797(3) 0.2133(2) 0.40101(13) 0.0196(5) Uani 1 1 d .
C16 C 0.8669(3) 0.2042(2) 0.46741(13) 0.0220(5) Uani 1 1 d .
H16 H 0.9094 0.1381 0.4761 0.026 Uiso 1 1 calc R
C17 C 0.8928(3) 0.2896(2) 0.52099(15) 0.0305(6) Uani 1 1 d .
H17 H 0.9532 0.2821 0.5658 0.037 Uiso 1 1 calc R
C18 C 0.8304(4) 0.3859(2) 0.50910(17) 0.0372(7) Uani 1 1 d .
H18 H 0.8484 0.4449 0.5455 0.045 Uiso 1 1 calc R
C19 C 0.7423(4) 0.3954(2) 0.44418(18) 0.0409(8) Uani 1 1 d .
H19 H 0.6983 0.461 0.4361 0.049 Uiso 1 1 calc R
C20 C 0.7168(4) 0.3103(2) 0.39031(16) 0.0321(6) Uani 1 1 d .
H20 H 0.6559 0.3183 0.3457 0.038 Uiso 1 1 calc R
C21 C 0.6925(3) -0.0298(2) 0.37169(12) 0.0178(5) Uani 1 1 d .
C22 C 0.7520(3) -0.1266(2) 0.36121(13) 0.0212(5) Uani 1 1 d .
H22 H 0.8395 -0.121 0.3364 0.025 Uiso 1 1 calc R
C23 C 0.6843(3) -0.2319(2) 0.38687(14) 0.0264(5) Uani 1 1 d .
H23 H 0.7262 -0.2975 0.3797 0.032 Uiso 1 1 calc R
C24 C 0.5566(3) -0.2406(2) 0.42259(14) 0.0269(5) Uani 1 1 d .
H24 H 0.5102 -0.3123 0.4399 0.032 Uiso 1 1 calc R
C25 C 0.4960(3) -0.1446(2) 0.43328(14) 0.0278(6) Uani 1 1 d .
H25 H 0.4079 -0.1508 0.4577 0.033 Uiso 1 1 calc R
C26 C 0.5641(3) -0.0397(2) 0.40830(13) 0.0230(5) Uani 1 1 d .
H26 H 0.5229 0.0259 0.4162 0.028 Uiso 1 1 calc R
C27 C 1.1870(3) 0.21416(19) 0.33541(12) 0.0157(4) Uani 1 1 d .
C28 C 1.1983(2) 0.22070(19) 0.26333(12) 0.0153(4) Uani 1 1 d .
C29 C 1.1682(2) 0.10569(19) 0.23219(12) 0.0152(4) Uani 1 1 d .
C30 C 1.1452(3) 0.02806(19) 0.28683(12) 0.0158(4) Uani 1 1 d .
C31 C 1.1545(3) 0.09436(19) 0.34959(12) 0.0161(4) Uani 1 1 d .
C32 C 1.2334(3) 0.3144(2) 0.38995(13) 0.0216(5) Uani 1 1 d .
H32A H 1.2138 0.2858 0.4351 0.032 Uiso 0.5 1 calc PR
H32B H 1.1668 0.3696 0.3763 0.032 Uiso 0.5 1 calc PR
H32C H 1.3497 0.3531 0.3939 0.032 Uiso 0.5 1 calc PR
H32D H 1.2731 0.3865 0.3684 0.032 Uiso 0.5 1 calc PR
H32E H 1.3201 0.3028 0.4272 0.032 Uiso 0.5 1 calc PR
H32F H 1.1372 0.3192 0.4097 0.032 Uiso 0.5 1 calc PR
C33 C 1.2583(3) 0.3296(2) 0.22924(13) 0.0203(5) Uani 1 1 d .
H33A H 1.2539 0.3109 0.1795 0.03 Uiso 0.5 1 calc PR
H33B H 1.3717 0.3665 0.2517 0.03 Uiso 0.5 1 calc PR
H33C H 1.1887 0.3827 0.2342 0.03 Uiso 0.5 1 calc PR
H33D H 1.2889 0.3958 0.2641 0.03 Uiso 0.5 1 calc PR
H33E H 1.1711 0.3403 0.1919 0.03 Uiso 0.5 1 calc PR
H33F H 1.3541 0.324 0.2094 0.03 Uiso 0.5 1 calc PR
C34 C 1.1704(3) 0.0687(2) 0.15841(12) 0.0202(5) Uani 1 1 d .
H34A H 1.1452 -0.0161 0.1526 0.03 Uiso 0.5 1 calc PR
H34B H 1.2793 0.1014 0.1478 0.03 Uiso 0.5 1 calc PR
H34C H 1.0881 0.0966 0.1265 0.03 Uiso 0.5 1 calc PR
H34D H 1.1965 0.1373 0.132 0.03 Uiso 0.5 1 calc PR
H34E H 1.0624 0.0199 0.1368 0.03 Uiso 0.5 1 calc PR
H34F H 1.2536 0.0247 0.1581 0.03 Uiso 0.5 1 calc PR
C35 C 1.1321(3) -0.0991(2) 0.27879(15) 0.0229(5) Uani 1 1 d .
H35A H 1.1275 -0.1223 0.2296 0.034 Uiso 0.5 1 calc PR
H35B H 1.0322 -0.1416 0.2937 0.034 Uiso 0.5 1 calc PR
H35C H 1.228 -0.1169 0.3077 0.034 Uiso 0.5 1 calc PR
H35D H 1.131 -0.1316 0.3244 0.034 Uiso 0.5 1 calc PR
H35E H 1.2263 -0.1122 0.2603 0.034 Uiso 0.5 1 calc PR
H35F H 1.0305 -0.137 0.2463 0.034 Uiso 0.5 1 calc PR
C36 C 1.1557(3) 0.0486(2) 0.42066(13) 0.0224(5) Uani 1 1 d .
H36A H 1.1631 0.112 0.4552 0.034 Uiso 0.5 1 calc PR
H36B H 1.2503 0.0153 0.4332 0.034 Uiso 0.5 1 calc PR
H36C H 1.0544 -0.0113 0.42 0.034 Uiso 0.5 1 calc PR
H36D H 1.1488 -0.0347 0.417 0.034 Uiso 0.5 1 calc PR
H36E H 1.0616 0.062 0.439 0.034 Uiso 0.5 1 calc PR
H36F H 1.2575 0.0886 0.4523 0.034 Uiso 0.5 1 calc PR
C37 C 0.8233(3) -0.01119(19) 0.21619(12) 0.0166(4) Uani 1 1 d .
C38 C 0.7422(3) -0.0953(2) 0.17745(14) 0.0218(5) Uani 1 1 d .
C39 C 0.6472(3) -0.1869(2) 0.12628(13) 0.0217(5) Uani 1 1 d .
C40 C 0.6954(3) -0.2045(2) 0.06378(13) 0.0216(5) Uani 1 1 d .
H40 H 0.7936 -0.1552 0.0548 0.026 Uiso 1 1 calc R
C41 C 0.6040(4) -0.2929(2) 0.01269(14) 0.0314(6) Uani 1 1 d .
H41 H 0.6417 -0.303 -0.0296 0.038 Uiso 1 1 calc R
C42 C 0.4595(3) -0.3651(2) 0.02399(14) 0.0274(6) Uani 1 1 d .
H42 H 0.3974 -0.4248 -0.0103 0.033 Uiso 1 1 calc R
C43 C 0.4058(3) -0.34911(19) 0.08676(13) 0.0219(5) Uani 1 1 d .
C44 C 0.2577(3) -0.4206(2) 0.10077(15) 0.0284(6) Uani 1 1 d .
H44 H 0.1943 -0.4803 0.0667 0.034 Uiso 1 1 calc R
C45 C 0.2039(3) -0.4063(2) 0.16137(16) 0.0305(6) Uani 1 1 d .
H45 H 0.103 -0.4539 0.1688 0.037 Uiso 1 1 calc R
C46 C 0.2991(3) -0.3205(2) 0.21275(16) 0.0297(6) Uani 1 1 d .
H46 H 0.2631 -0.312 0.2556 0.036 Uiso 1 1 calc R
C47 C 0.4423(3) -0.2489(2) 0.20270(14) 0.0218(5) Uani 1 1 d .
H47 H 0.5044 -0.1912 0.2382 0.026 Uiso 1 1 calc R
C48 C 0.4982(3) -0.2606(2) 0.13918(13) 0.0212(5) Uani 1 1 d .
P1 P 0.82074(7) 0.21254(5) 0.19962(3) 0.01334(13) Uani 1 1 d .
P2 P 0.76520(7) 0.10458(5) 0.32970(3) 0.01507(13) Uani 1 1 d .
Fe1 Fe 0.96121(3) 0.12085(3) 0.271305(16) 0.01186(10) Uani 1 1 d .

loop_
_atom_site_aniso_label
_atom_site_aniso_U_11
_atom_site_aniso_U_22
_atom_site_aniso_U_33
_atom_site_aniso_U_23
_atom_site_aniso_U_13
_atom_site_aniso_U_12
C1 0.0101(10) 0.0256(12) 0.0224(12) 0.0009(9) -0.0008(9) 0.0046(9)
C2 0.0098(10) 0.0412(15) 0.0242(13) 0.0051(11) 0.0011(10) 0.0065(10)
C3 0.0144(10) 0.0196(11) 0.0157(11) -0.0013(8) -0.0010(9) 0.0087(9)
C4 0.0174(11) 0.0237(12) 0.0194(12) -0.0017(9) 0.0013(10) 0.0062(9)
C5 0.0232(12) 0.0300(13) 0.0219(13) 0.0028(10) 0.0074(10) 0.0078(10)
C6 0.0358(14) 0.0306(13) 0.0167(12) -0.0015(10) 0.0050(11) 0.0145(11)
C7 0.0368(15) 0.0237(12) 0.0196(13) -0.0066(10) -0.0012(11) 0.0081(11)
C8 0.0247(12) 0.0205(12) 0.0201(12) -0.0015(9) 0.0003(10) 0.0049(9)
C9 0.0158(10) 0.0182(11) 0.0190(11) 0.0002(9) 0.0050(9) 0.0079(8)
C10 0.0174(11) 0.0197(11) 0.0209(12) -0.0011(9) 0.0037(9) 0.0048(9)
C11 0.0282(13) 0.0234(12) 0.0278(14) -0.0061(10) 0.0052(11) 0.0048(10)
C12 0.0340(14) 0.0191(12) 0.0386(16) -0.0022(11) 0.0123(13) 0.0103(11)
C13 0.0349(15) 0.0256(13) 0.0331(15) 0.0055(11) 0.0041(12) 0.0177(11)
C14 0.0269(13) 0.0231(12) 0.0230(13) -0.0004(10) -0.0006(11) 0.0125(10)
C15 0.0147(11) 0.0215(11) 0.0241(12) 0.0015(9) 0.0096(10) 0.0032(9)
C16 0.0173(11) 0.0242(12) 0.0239(13) -0.0033(10) 0.0053(10) 0.0038(9)
C17 0.0232(13) 0.0364(15) 0.0274(14) -0.0090(11) 0.0063(11) -0.0011(11)
C18 0.0398(16) 0.0242(13) 0.0468(19) -0.0133(12) 0.0249(15) -0.0040(12)
C19 0.059(2) 0.0228(14) 0.055(2) 0.0076(13) 0.0354(17) 0.0178(13)
C20 0.0406(16) 0.0316(14) 0.0337(16) 0.0081(12) 0.0187(13) 0.0187(12)
C21 0.0139(10) 0.0213(11) 0.0153(11) -0.0002(9) 0.0009(9) 0.0002(9)
C22 0.0159(11) 0.0245(12) 0.0233(12) 0.0029(9) 0.0048(10) 0.0043(9)
C23 0.0250(13) 0.0254(13) 0.0281(14) 0.0065(10) 0.0034(11) 0.0056(10)
C24 0.0236(13) 0.0278(13) 0.0245(13) 0.0059(10) 0.0034(11) -0.0029(10)
C25 0.0204(12) 0.0342(14) 0.0251(14) 0.0002(11) 0.0080(11) -0.0031(10)
C26 0.0171(11) 0.0264(12) 0.0249(13) -0.0016(10) 0.0058(10) 0.0031(9)
C27 0.0077(9) 0.0198(11) 0.0180(11) 0.0001(9) -0.0016(9) 0.0034(8)
C28 0.0068(9) 0.0184(11) 0.0200(11) -0.0005(9) 0.0008(9) 0.0033(8)
C29 0.0059(9) 0.0187(11) 0.0199(12) -0.0039(8) 0.0003(8) 0.0033(8)
C30 0.0069(9) 0.0178(11) 0.0234(12) 0.0026(9) 0.0009(9) 0.0054(8)
C31 0.0064(9) 0.0230(11) 0.0178(11) 0.0012(9) -0.0022(8) 0.0047(8)
C32 0.0159(11) 0.0258(12) 0.0200(12) -0.0031(9) -0.0020(10) 0.0034(9)
C33 0.0132(10) 0.0208(11) 0.0255(13) 0.0023(9) 0.0021(10) 0.0026(9)
C34 0.0139(10) 0.0264(12) 0.0201(12) -0.0047(9) 0.0047(9) 0.0042(9)
C35 0.0153(11) 0.0166(11) 0.0377(15) 0.0008(10) 0.0047(11) 0.0061(9)
C36 0.0152(11) 0.0301(13) 0.0221(13) 0.0058(10) 0.0001(10) 0.0078(9)
C37 0.0109(10) 0.0178(11) 0.0223(12) 0.0026(9) 0.0024(9) 0.0064(8)
C38 0.0177(11) 0.0186(11) 0.0284(13) 0.0004(10) 0.0013(10) 0.0056(9)
C39 0.0195(12) 0.0218(12) 0.0245(13) -0.0002(9) 0.0002(10) 0.0095(9)
C40 0.0178(11) 0.0212(12) 0.0245(13) -0.0019(9) 0.0030(10) 0.0034(9)
C41 0.0379(15) 0.0342(15) 0.0224(14) -0.0042(11) 0.0030(12) 0.0122(12)
C42 0.0291(14) 0.0261(13) 0.0247(13) -0.0002(10) -0.0017(11) 0.0073(11)
C43 0.0232(12) 0.0145(11) 0.0247(13) -0.0009(9) -0.0065(10) 0.0065(9)
C44 0.0320(14) 0.0197(12) 0.0317(15) 0.0033(10) 0.0026(12) 0.0055(10)
C45 0.0265(13) 0.0214(12) 0.0429(17) 0.0046(11) 0.0077(12) 0.0033(10)
C46 0.0311(14) 0.0220(12) 0.0362(16) 0.0025(11) 0.0085(12) 0.0051(11)
C47 0.0203(11) 0.0167(11) 0.0284(13) -0.0017(9) 0.0044(10) 0.0049(9)
C48 0.0206(11) 0.0168(11) 0.0259(13) 0.0012(9) -0.0006(10) 0.0076(9)
P1 0.0104(3) 0.0143(3) 0.0149(3) -0.0011(2) 0.0000(2) 0.0043(2)
P2 0.0095(3) 0.0199(3) 0.0160(3) 0.0000(2) 0.0021(2) 0.0044(2)
Fe1 0.00663(15) 0.01382(16) 0.01466(17) -0.00098(11) 0.00041(12) 0.00304(11)

loop_
_atom_type_symbol
_atom_type_description
_atom_type_scat_dispersion_real
_atom_type_scat_dispersion_imag
_atom_type_scat_source
C C 0.0033 0.0016 'International Tables Vol C Tables 4.2.6.8 and 6.1.1.4'
H H 0 0 'International Tables Vol C Tables 4.2.6.8 and 6.1.1.4'
P P 0.1023 0.0942 'International Tables Vol C Tables 4.2.6.8 and 6.1.1.4'
Fe Fe 0.3463 0.8444 'International Tables Vol C Tables 4.2.6.8 and 6.1.1.4'

loop_
_geom_angle_atom_site_label_1
_geom_angle_atom_site_label_2
_geom_angle_atom_site_label_3
_geom_angle
C2 C1 P1 111.53(16)
C2 C1 H1A 109.3
P1 C1 H1A 109.3
C2 C1 H1B 109.3
P1 C1 H1B 109.3
H1A C1 H1B 108
C1 C2 P2 113.10(16)
C1 C2 H2A 109
P2 C2 H2A 109
C1 C2 H2B 109
P2 C2 H2B 109
H2A C2 H2B 107.8
C4 C3 C8 118.0(2)
C4 C3 P1 120.41(17)
C8 C3 P1 121.47(18)
C5 C4 C3 120.9(2)
C5 C4 H4 119.5
C3 C4 H4 119.5
C6 C5 C4 120.1(2)
C6 C5 H5 120
C4 C5 H5 120
C7 C6 C5 119.6(2)
C7 C6 H6 120.2
C5 C6 H6 120.2
C6 C7 C8 120.7(2)
C6 C7 H7 119.6
C8 C7 H7 119.6
C7 C8 C3 120.7(2)
C7 C8 H8 119.7
C3 C8 H8 119.7
C10 C9 C14 118.7(2)
C10 C9 P1 121.38(17)
C14 C9 P1 119.74(18)
C9 C10 C11 120.3(2)
C9 C10 H10 119.9
C11 C10 H10 119.9
C12 C11 C10 120.6(2)
C12 C11 H11 119.7
C10 C11 H11 119.7
C11 C12 C13 119.5(2)
C11 C12 H12 120.3
C13 C12 H12 120.3
C12 C13 C14 120.2(2)
C12 C13 H13 119.9
C14 C13 H13 119.9
C13 C14 C9 120.8(2)
C13 C14 H14 119.6
C9 C14 H14 119.6
C20 C15 C16 117.9(2)
C20 C15 P2 122.4(2)
C16 C15 P2 119.56(18)
C17 C16 C15 121.3(2)
C17 C16 H16 119.3
C15 C16 H16 119.3
C18 C17 C16 119.9(3)
C18 C17 H17 120.1
C16 C17 H17 120.1
C19 C18 C17 119.5(3)
C19 C18 H18 120.3
C17 C18 H18 120.3
C18 C19 C20 120.8(3)
C18 C19 H19 119.6
C20 C19 H19 119.6
C19 C20 C15 120.6(3)
C19 C20 H20 119.7
C15 C20 H20 119.7
C22 C21 C26 118.8(2)
C22 C21 P2 120.68(18)
C26 C21 P2 120.14(18)
C21 C22 C23 120.5(2)
C21 C22 H22 119.7
C23 C22 H22 119.7
C24 C23 C22 120.0(2)
C24 C23 H23 120
C22 C23 H23 120
C23 C24 C25 120.0(2)
C23 C24 H24 120
C25 C24 H24 120
C26 C25 C24 120.1(2)
C26 C25 H25 120
C24 C25 H25 120
C25 C26 C21 120.6(2)
C25 C26 H26 119.7
C21 C26 H26 119.7
C28 C27 C31 107.62(19)
C28 C27 C32 126.2(2)
C31 C27 C32 125.2(2)
C28 C27 Fe1 70.04(12)
C31 C27 Fe1 70.16(12)
C32 C27 Fe1 134.15(15)
C27 C28 C29 108.57(19)
C27 C28 C33 125.3(2)
C29 C28 C33 125.4(2)
C27 C28 Fe1 70.85(12)
C29 C28 Fe1 68.78(12)
C33 C28 Fe1 133.59(15)
C28 C29 C30 107.11(19)
C28 C29 C34 128.2(2)
C30 C29 C34 124.5(2)
C28 C29 Fe1 71.61(12)
C30 C29 Fe1 70.91(12)
C34 C29 Fe1 125.82(15)
C31 C30 C29 108.45(19)
C31 C30 C35 126.7(2)
C29 C30 C35 124.5(2)
C31 C30 Fe1 71.18(12)
C29 C30 Fe1 69.06(12)
C35 C30 Fe1 130.42(15)
C30 C31 C27 108.2(2)
C30 C31 C36 125.6(2)
C27 C31 C36 125.6(2)
C30 C31 Fe1 69.85(12)
C27 C31 Fe1 70.63(12)
C36 C31 Fe1 132.08(16)
C27 C32 H32A 109.5
C27 C32 H32B 109.5
H32A C32 H32B 109.5
C27 C32 H32C 109.5
H32A C32 H32C 109.5
H32B C32 H32C 109.5
C27 C32 H32D 109.5
H32A C32 H32D 141.1
H32B C32 H32D 56.3
H32C C32 H32D 56.3
C27 C32 H32E 109.5
H32A C32 H32E 56.3
H32B C32 H32E 141.1
H32C C32 H32E 56.3
H32D C32 H32E 109.5
C27 C32 H32F 109.5
H32A C32 H32F 56.3
H32B C32 H32F 56.3
H32C C32 H32F 141.1
H32D C32 H32F 109.5
H32E C32 H32F 109.5
C28 C33 H33A 109.5
C28 C33 H33B 109.5
H33A C33 H33B 109.5
C28 C33 H33C 109.5
H33A C33 H33C 109.5
H33B C33 H33C 109.5
C28 C33 H33D 109.5
H33A C33 H33D 141.1
H33B C33 H33D 56.3
H33C C33 H33D 56.3
C28 C33 H33E 109.5
H33A C33 H33E 56.3
H33B C33 H33E 141.1
H33C C33 H33E 56.3
H33D C33 H33E 109.5
C28 C33 H33F 109.5
H33A C33 H33F 56.3
H33B C33 H33F 56.3
H33C C33 H33F 141.1
H33D C33 H33F 109.5
H33E C33 H33F 109.5
C29 C34 H34A 109.5
C29 C34 H34B 109.5
H34A C34 H34B 109.5
C29 C34 H34C 109.5
H34A C34 H34C 109.5
H34B C34 H34C 109.5
C29 C34 H34D 109.5
H34A C34 H34D 141.1
H34B C34 H34D 56.3
H34C C34 H34D 56.3
C29 C34 H34E 109.5
H34A C34 H34E 56.3
H34B C34 H34E 141.1
H34C C34 H34E 56.3
H34D C34 H34E 109.5
C29 C34 H34F 109.5
H34A C34 H34F 56.3
H34B C34 H34F 56.3
H34C C34 H34F 141.1
H34D C34 H34F 109.5
H34E C34 H34F 109.5
C30 C35 H35A 109.5
C30 C35 H35B 109.5
H35A C35 H35B 109.5
C30 C35 H35C 109.5
H35A C35 H35C 109.5
H35B C35 H35C 109.5
C30 C35 H35D 109.5
H35A C35 H35D 141.1
H35B C35 H35D 56.3
H35C C35 H35D 56.3
C30 C35 H35E 109.5
H35A C35 H35E 56.3
H35B C35 H35E 141.1
H35C C35 H35E 56.3
H35D C35 H35E 109.5
C30 C35 H35F 109.5
H35A C35 H35F 56.3
H35B C35 H35F 56.3
H35C C35 H35F 141.1
H35D C35 H35F 109.5
H35E C35 H35F 109.5
C31 C36 H36A 109.5
C31 C36 H36B 109.5
H36A C36 H36B 109.5
C31 C36 H36C 109.5
H36A C36 H36C 109.5
H36B C36 H36C 109.5
C31 C36 H36D 109.5
H36A C36 H36D 141.1
H36B C36 H36D 56.3
H36C C36 H36D 56.3
C31 C36 H36E 109.5
H36A C36 H36E 56.3
H36B C36 H36E 141.1
H36C C36 H36E 56.3
H36D C36 H36E 109.5
C31 C36 H36F 109.5
H36A C36 H36F 56.3
H36B C36 H36F 56.3
H36C C36 H36F 141.1
H36D C36 H36F 109.5
H36E C36 H36F 109.5
C38 C37 Fe1 175.4(2)
C37 C38 C39 174.4(3)
C40 C39 C48 118.6(2)
C40 C39 C38 121.2(2)
C48 C39 C38 120.2(2)
C39 C40 C41 122.3(2)
C39 C40 H40 118.9
C41 C40 H40 118.9
C42 C41 C40 120.1(2)
C42 C41 H41 119.9
C40 C41 H41 119.9
C41 C42 C43 119.2(2)
C41 C42 H42 120.4
C43 C42 H42 120.4
C42 C43 C44 121.4(2)
C42 C43 C48 121.2(2)
C44 C43 C48 117.4(2)
C45 C44 C43 122.2(3)
C45 C44 H44 118.9
C43 C44 H44 118.9
C44 C45 C46 119.2(3)
C44 C45 H45 120.4
C46 C45 H45 120.4
C47 C46 C45 121.6(3)
C47 C46 H46 119.2
C45 C46 H46 119.2
C46 C47 C48 119.9(2)
C46 C47 H47 120
C48 C47 H47 120
C47 C48 C43 119.6(2)
C47 C48 C39 121.8(2)
C43 C48 C39 118.6(2)
C3 P1 C9 101.15(10)
C3 P1 C1 103.25(11)
C9 P1 C1 99.71(10)
C3 P1 Fe1 118.59(7)
C9 P1 Fe1 122.14(8)
C1 P1 Fe1 109.04(8)
C15 P2 C21 100.35(11)
C15 P2 C2 104.09(11)
C21 P2 C2 99.07(11)
C15 P2 Fe1 120.12(8)
C21 P2 Fe1 120.76(8)
C2 P2 Fe1 109.43(8)
C37 Fe1 C29 93.40(9)
C37 Fe1 C30 87.43(9)
C29 Fe1 C30 40.03(9)
C37 Fe1 C28 130.56(9)
C29 Fe1 C28 39.61(8)
C30 Fe1 C28 65.91(8)
C37 Fe1 C31 117.57(9)
C29 Fe1 C31 66.56(9)
C30 Fe1 C31 38.97(9)
C28 Fe1 C31 65.65(9)
C37 Fe1 C27 153.17(9)
C29 Fe1 C27 66.54(8)
C30 Fe1 C27 65.74(8)
C28 Fe1 C27 39.11(9)
C31 Fe1 C27 39.21(8)
C37 Fe1 P2 85.22(7)
C29 Fe1 P2 165.26(7)
C30 Fe1 P2 125.24(7)
C28 Fe1 P2 144.23(6)
C31 Fe1 P2 101.09(6)
C27 Fe1 P2 109.53(6)
C37 Fe1 P1 82.93(7)
C29 Fe1 P1 109.06(7)
C30 Fe1 P1 147.03(7)
C28 Fe1 P1 97.31(6)
C31 Fe1 P1 158.74(6)
C27 Fe1 P1 119.53(6)
P2 Fe1 P1 85.37(2)

loop_
_geom_bond_atom_site_label_1
_geom_bond_atom_site_label_2
_geom_bond_distance
C1 C2 1.520(3)
C1 P1 1.851(2)
C1 H1A 0.99
C1 H1B 0.99
C2 P2 1.859(2)
C2 H2A 0.99
C2 H2B 0.99
C3 C4 1.396(3)
C3 C8 1.397(3)
C3 P1 1.835(2)
C4 C5 1.390(3)
C4 H4 0.95
C5 C6 1.385(4)
C5 H5 0.95
C6 C7 1.372(4)
C6 H6 0.95
C7 C8 1.388(4)
C7 H7 0.95
C8 H8 0.95
C9 C10 1.383(3)
C9 C14 1.401(3)
C9 P1 1.839(2)
C10 C11 1.397(3)
C10 H10 0.95
C11 C12 1.382(4)
C11 H11 0.95
C12 C13 1.382(4)
C12 H12 0.95
C13 C14 1.385(3)
C13 H13 0.95
C14 H14 0.95
C15 C20 1.392(3)
C15 C16 1.395(4)
C15 P2 1.839(2)
C16 C17 1.387(3)
C16 H16 0.95
C17 C18 1.384(4)
C17 H17 0.95
C18 C19 1.375(5)
C18 H18 0.95
C19 C20 1.390(4)
C19 H19 0.95
C20 H20 0.95
C21 C22 1.390(3)
C21 C26 1.395(3)
C21 P2 1.843(2)
C22 C23 1.397(3)
C22 H22 0.95
C23 C24 1.380(4)
C23 H23 0.95
C24 C25 1.388(4)
C24 H24 0.95
C25 C26 1.387(4)
C25 H25 0.95
C26 H26 0.95
C27 C28 1.427(3)
C27 C31 1.432(3)
C27 C32 1.505(3)
C27 Fe1 2.137(2)
C28 C29 1.429(3)
C28 C33 1.496(3)
C28 Fe1 2.126(2)
C29 C30 1.439(3)
C29 C34 1.496(3)
C29 Fe1 2.089(2)
C30 C31 1.416(3)
C30 C35 1.494(3)
C30 Fe1 2.114(2)
C31 C36 1.501(3)
C31 Fe1 2.131(2)
C32 H32A 0.98
C32 H32B 0.98
C32 H32C 0.98
C32 H32D 0.98
C32 H32E 0.98
C32 H32F 0.98
C33 H33A 0.98
C33 H33B 0.98
C33 H33C 0.98
C33 H33D 0.98
C33 H33E 0.98
C33 H33F 0.98
C34 H34A 0.98
C34 H34B 0.98
C34 H34C 0.98
C34 H34D 0.98
C34 H34E 0.98
C34 H34F 0.98
C35 H35A 0.98
C35 H35B 0.98
C35 H35C 0.98
C35 H35D 0.98
C35 H35E 0.98
C35 H35F 0.98
C36 H36A 0.98
C36 H36B 0.98
C36 H36C 0.98
C36 H36D 0.98
C36 H36E 0.98
C36 H36F 0.98
C37 C38 1.223(3)
C37 Fe1 1.895(2)
C38 C39 1.440(3)
C39 C40 1.378(3)
C39 C48 1.432(3)
C40 C41 1.409(4)
C40 H40 0.95
C41 C42 1.384(4)
C41 H41 0.95
C42 C43 1.403(4)
C42 H42 0.95
C43 C44 1.423(4)
C43 C48 1.427(3)
C44 C45 1.360(4)
C44 H44 0.95
C45 C46 1.403(4)
C45 H45 0.95
C46 C47 1.364(4)
C46 H46 0.95
C47 C48 1.417(3)
C47 H47 0.95
P1 Fe1 2.1689(6)
P2 Fe1 2.1608(6)
